data_9011198
loop_
_publ_author_name
'Shoemaker, C. B.'
'Shoemaker, D. P.'
'Hopkins, T. E.'
'Yindepit, S.'

_publ_section_title
;
 Refinement of the structure of beta-manganese and of related phase in the
 Mn-Ni-Si system
;
_journal_name_full 'Acta Crystallographica, Section B'
_journal_page_first 3573
_journal_page_last 3576
_journal_paper_doi 10.1107/S0567740878011620
_journal_volume 34
_journal_year 1978
_chemical_compound_source Synthetic
_chemical_formula_structural Mn66Ni20Si14
_chemical_formula_sum 'Mn3.28 Ni1.01 Si0.71'
_space_group_IT_number 198
_symmetry_space_group_name_Hall 'P 2ac 2ab 3'
_symmetry_space_group_name_H-M 'P 21 3'
_cell_angle_alpha 90
_cell_angle_beta 90
_cell_angle_gamma 90
_cell_length_a 6.292
_cell_length_b 6.292
_cell_length_c 6.292
_cell_formula_units_Z 4
_cell_volume 249.096
_database_code_amcsd 0009652
_exptl_crystal_density_diffrn 6.917
_cod_original_formula_sum 'Mn3.28 Ni1.01 Si.71'
_cod_database_code 9011198
_amcsd_formula_title Mn66Ni20Si14

loop_
_space_group_symop_operation_xyz
x,y,z
1/2-z,-x,1/2+y
-z,1/2+x,1/2-y
1/2+z,1/2-x,-y
z,x,y
1/2+y,1/2-z,-x
1/2-y,-z,1/2+x
-y,1/2+z,1/2-x
y,z,x
-x,1/2+y,1/2-z
1/2+x,1/2-y,-z
1/2-x,-y,1/2+z

loop_
_atom_site_aniso_label
_atom_site_aniso_U_11
_atom_site_aniso_U_22
_atom_site_aniso_U_33
_atom_site_aniso_U_12
_atom_site_aniso_U_13
_atom_site_aniso_U_23
Mn1 0.02096 0.01093 0.01087 0.00381 -0.00325 -0.00185
Ni2 0.00911 0.01083 0.01083 0.01083 -0.00024 -0.00024
Mn2 0.00353 0.01083 0.01083 0.01083 -0.00024 -0.00024
Si3 0.00899 0.00760 0.00760 0.00760 0.00008 0.00008
Ni3 0.00367 0.00760 0.00760 0.00760 0.00008 0.00008

loop_
_atom_site_label
_atom_site_fract_x
_atom_site_fract_y
_atom_site_fract_z
_atom_site_occupancy
Mn1 0.12370 0.20302 0.45276 1.00000
Ni2 0.68551 0.68551 0.68551 0.72000
Mn2 0.68551 0.68551 0.68551 0.28000
Si3 0.06383 0.06383 0.06383 0.71000
Ni3 0.06383 0.06383 0.06383 0.29000

loop_
_cod_related_entry_id
_cod_related_entry_database
_cod_related_entry_code
1 AMCSD 0009652
